data_7011726
loop_
_publ_author_name
'Uehara, Kazuhiro'
'Hikichi, Shiro'
'Akita, Munetaka'

_publ_section_title
;
 Highly labile cationic tris-acetonitrile complexes, [TpRM(NCMe)3]OTf
 (M = Ni, Co; TpR: hydrotrispyrazolylborato, R = Ph, Me and iPr2):
 versatile precursors for TpR-containing nickel and cobalt complexes
;
_journal_issue 18
_journal_name_full 'Journal of the Chemical Society, Dalton Transactions'
_journal_page_first 3529
_journal_paper_doi 10.1039/b203377c
_journal_year 2002
_chemical_formula_moiety 'C80 H86 B2 F6 N18 O6 Ni2 S2 '
_chemical_formula_sum 'C80 H86 B2 F6 N18 Ni2 O6 S2'
_chemical_formula_weight 1712.81
_space_group_IT_number 2
_symmetry_cell_setting triclinic
_symmetry_Int_Tables_number 2
_symmetry_space_group_name_Hall '-P 1'
_symmetry_space_group_name_H-M 'P -1'
_audit_creation_date 'Wed Jun 26 16:31:53 2002'
_audit_creation_method 'by teXsan'
_cell_angle_alpha 105.678(3)
_cell_angle_beta 100.386(2)
_cell_angle_gamma 75.685(2)
_cell_formula_units_Z 1
_cell_length_a 12.1603(5)
_cell_length_b 15.7044(9)
_cell_length_c 11.5097(6)
_cell_measurement_reflns_used 5409
_cell_measurement_temperature 213.2
_cell_measurement_theta_max 27.5
_cell_measurement_theta_min 2.4
_cell_volume 2035.30(18)
_computing_cell_refinement PROCESS-AUTO
_computing_data_collection PROCESS-AUTO
_computing_data_reduction 'teXsan Ver. 1.11'
_computing_publication_material 'teXsan Ver. 1.11'
_computing_structure_refinement SHELXL97
_computing_structure_solution SIR92
_diffrn_detector_area_resol_mean 10.00
_diffrn_measurement_device_type 'Rigaku RAXIS-IV Imaging Plate'
_diffrn_measurement_method \w
_diffrn_radiation_type 'Mo K\a'
_diffrn_radiation_wavelength 0.7107
_diffrn_reflns_av_R_equivalents 0.000
_diffrn_reflns_limit_h_max 15
_diffrn_reflns_limit_h_min 0
_diffrn_reflns_limit_k_max 20
_diffrn_reflns_limit_k_min -18
_diffrn_reflns_limit_l_max 14
_diffrn_reflns_limit_l_min -14
_diffrn_reflns_number 16293
_diffrn_reflns_theta_max 27.48
_exptl_absorpt_coefficient_mu 0.592
_exptl_absorpt_correction_T_max 0.943
_exptl_absorpt_correction_T_min 0.836
_exptl_absorpt_correction_type multi-scan
_exptl_absorpt_process_details '(Higashi, 1995)'
_exptl_crystal_colour blue
_exptl_crystal_density_diffrn 1.397
_exptl_crystal_density_method 'not measured'
_exptl_crystal_description block
_exptl_crystal_size_max 0.250
_exptl_crystal_size_mid 0.250
_exptl_crystal_size_min 0.220
_refine_diff_density_max 1.06
_refine_diff_density_min -1.45
_refine_ls_extinction_coef 0.0000
_refine_ls_extinction_expression Fc^*^=kFc[1+0.001xFc^2^\l^3^/sin(2\q)]^-1/4^
_refine_ls_extinction_method SHELXL
_refine_ls_goodness_of_fit_ref 1.728
_refine_ls_hydrogen_treatment noref
_refine_ls_number_parameters 501
_refine_ls_number_reflns 6840
_refine_ls_R_factor_gt 0.0890
_refine_ls_shift/su_max -0.0050
_refine_ls_structure_factor_coef Fsqd
_refine_ls_weighting_details 'w = 1/[\s^2^(Fo^2^) + (0.1000P)^2^+0.0000P] where P=(Fo^2^+2Fc^2^)/3'
_refine_ls_weighting_scheme calc
_refine_ls_wR_factor_ref 0.2451
_reflns_number_gt 6840
_reflns_number_total 8434
_reflns_threshold_expression >2.0sigma(I)
_cod_data_source_file b203377c.txt
_cod_data_source_block compound_6
_cod_original_cell_volume 2035.3(2)
_cod_original_sg_symbol_H-M 'P -1         '
_cod_original_formula_sum 'C80 H86 B2 F6 N18 O6 Ni2 S2 '
_cod_database_code 7011726

loop_
_symmetry_equiv_pos_as_xyz
x,y,z
-x,-y,-z

loop_
_atom_site_label
_atom_site_type_symbol
_atom_site_fract_x
_atom_site_fract_y
_atom_site_fract_z
_atom_site_U_iso_or_equiv
_atom_site_adp_type
_atom_site_occupancy
_atom_site_calc_flag
_atom_site_refinement_flags
_atom_site_disorder_assembly
_atom_site_disorder_group
Ni(1) Ni 0.15901(4) 0.17953(3) 0.82867(5) 0.0272(2) Uani 1.00 d . . .
S(1) S -0.2243(3) 0.3924(3) 1.2350(4) 0.07675(1) Uiso 0.59 d P . .
S(2) S -0.2024(5) 0.4305(4) 1.2696(6) 0.08124(2) Uiso 0.41 d P . .
F(1) F -0.3512(8) 0.5216(6) 1.3796(9) 0.18722(4) Uiso 1.00 d . . .
F(2) F -0.4210(7) 0.4872(6) 1.2110(8) 0.16958(4) Uiso 1.00 d . . .
F(3) F -0.3951(6) 0.3976(5) 1.3283(7) 0.14881(3) Uiso 1.00 d . . .
O(1) O -0.276(1) 0.3252(9) 1.134(1) 0.12228(5) Uiso 0.59 d P . .
O(1A) O -0.159(2) 0.436(1) 1.377(2) 0.13340(8) Uiso 0.41 d P . .
O(2) O -0.173(1) 0.4530(9) 1.205(1) 0.11136(4) Uiso 0.59 d P . .
O(2A) O -0.209(1) 0.506(1) 1.203(1) 0.10145(6) Uiso 0.41 d P . .
O(3) O -0.163(1) 0.3463(9) 1.327(1) 0.12956(5) Uiso 0.59 d P . .
O(3A) O -0.186(2) 0.339(2) 1.157(2) 0.15792(10) Uiso 0.41 d P . .
N(11) N 0.2595(3) 0.0670(2) 0.7155(3) 0.0296(7) Uani 1.00 d . . .
N(12) N 0.2466(3) -0.0154(2) 0.7217(3) 0.0320(7) Uani 1.00 d . . .
N(21) N 0.1831(3) 0.1065(2) 0.9605(3) 0.0322(7) Uani 1.00 d . . .
N(22) N 0.1632(3) 0.0201(2) 0.9188(3) 0.0332(7) Uani 1.00 d . . .
N(31) N 0.0120(3) 0.1266(2) 0.7599(3) 0.0300(7) Uani 1.00 d . . .
N(32) N 0.0344(3) 0.0335(2) 0.7240(3) 0.0324(7) Uani 1.00 d . . .
N(41) N 0.0770(3) 0.3017(2) 0.9434(3) 0.0367(8) Uani 1.00 d . . .
N(51) N 0.1126(3) 0.2604(2) 0.7018(3) 0.0369(8) Uani 1.00 d . . .
N(61) N 0.3026(3) 0.2384(3) 0.8897(4) 0.0429(9) Uani 1.00 d . . .
C(11) C 0.3554(3) 0.0515(3) 0.6641(4) 0.0337(8) Uani 1.00 d . . .
C(12) C 0.4051(4) -0.0413(3) 0.6385(4) 0.043(1) Uani 1.00 d . . .
C(13) C 0.3341(4) -0.0817(3) 0.6763(4) 0.0380(9) Uani 1.00 d . . .
C(14) C 0.3457(5) -0.1786(3) 0.6745(5) 0.053(1) Uani 1.00 d . . .
C(21) C 0.1927(4) 0.1241(3) 1.0822(4) 0.0344(9) Uani 1.00 d . . .
C(22) C 0.1804(5) 0.0499(3) 1.1185(4) 0.045(1) Uani 1.00 d . . .
C(23) C 0.1611(4) -0.0142(3) 1.0139(4) 0.0402(10) Uani 1.00 d . . .
C(24) C 0.1417(5) -0.1080(3) 0.9990(6) 0.055(1) Uani 1.00 d . . .
C(31) C -0.0914(3) 0.1545(3) 0.7026(4) 0.0343(8) Uani 1.00 d . . .
C(32) C -0.1330(4) 0.0812(3) 0.6280(4) 0.0409(10) Uani 1.00 d . . .
C(33) C -0.0512(4) 0.0052(3) 0.6437(4) 0.0377(9) Uani 1.00 d . . .
C(34) C -0.0500(5) -0.0923(3) 0.5859(5) 0.049(1) Uani 1.00 d . . .
C(41) C 0.0499(4) 0.3758(3) 0.9907(4) 0.0365(9) Uani 1.00 d . . .
C(42) C 0.0144(4) 0.4718(3) 1.0489(4) 0.039(1) Uani 1.00 d . . .
C(51) C 0.0791(5) 0.3150(3) 0.6507(4) 0.046(1) Uani 1.00 d . . .
C(52) C 0.0320(8) 0.3855(5) 0.5829(7) 0.091(3) Uani 1.00 d . . .
C(61) C 0.3676(5) 0.2837(4) 0.9151(5) 0.058(1) Uani 1.00 d . . .
C(62) C 0.4480(9) 0.3442(6) 0.9451(9) 0.111(3) Uani 1.00 d . . .
C(81) C -0.3511(7) 0.4509(6) 1.2864(8) 0.08588(3) Uiso 1.00 d . . .
C(91) C 0.573(1) 0.1379(10) 0.012(1) 0.05401(5) Uiso 0.50 d P . .
C(91A) C 0.5662(9) 0.111(1) 0.0147(9) 0.02632(3) Uiso 0.50 d P . .
C(92) C 0.553(1) 0.085(1) 0.001(1) 0.04707(5) Uiso 0.50 d P . .
C(92A) C 0.510(1) 0.0485(10) -0.041(1) 0.04276(3) Uiso 0.50 d P . .
C(93) C 0.4919(10) 0.0189(9) -0.0546(10) 0.04037(3) Uiso 0.50 d P . .
C(93A) C 0.457(2) -0.029(2) 0.022(2) 0.09789(9) Uiso 0.50 d P . .
C(101) C 0.4019(4) 0.1234(3) 0.6416(4) 0.0386(9) Uani 1.00 d . . .
C(102) C 0.5138(4) 0.1305(4) 0.6867(5) 0.055(1) Uani 1.00 d . . .
C(103) C 0.5575(5) 0.1985(5) 0.6677(7) 0.071(2) Uani 1.00 d . . .
C(104) C 0.4919(7) 0.2587(5) 0.6021(8) 0.080(2) Uani 1.00 d . . .
C(105) C 0.3818(6) 0.2496(4) 0.5522(7) 0.071(2) Uani 1.00 d . . .
C(106) C 0.3378(4) 0.1820(4) 0.5715(5) 0.047(1) Uani 1.00 d . . .
C(201) C 0.2102(4) 0.2124(3) 1.1617(4) 0.0380(9) Uani 1.00 d . . .
C(202) C 0.3128(5) 0.2391(4) 1.1798(5) 0.051(1) Uani 1.00 d . . .
C(203) C 0.3250(6) 0.3232(4) 1.2554(6) 0.067(2) Uani 1.00 d . . .
C(204) C 0.2342(7) 0.3790(4) 1.3124(5) 0.067(2) Uani 1.00 d . . .
C(205) C 0.1311(6) 0.3544(4) 1.2937(5) 0.061(2) Uani 1.00 d . . .
C(206) C 0.1190(5) 0.2704(3) 1.2199(5) 0.047(1) Uani 1.00 d . . .
C(301) C -0.1521(3) 0.2512(3) 0.7264(4) 0.0378(9) Uani 1.00 d . . .
C(302) C -0.1939(5) 0.2931(4) 0.6292(5) 0.051(1) Uani 1.00 d . . .
C(303) C -0.2608(5) 0.3795(4) 0.6504(7) 0.068(2) Uani 1.00 d . . .
C(304) C -0.2860(5) 0.4252(4) 0.7654(7) 0.066(2) Uani 1.00 d . . .
C(305) C -0.2465(5) 0.3844(4) 0.8618(6) 0.056(1) Uani 1.00 d . . .
C(306) C -0.1781(4) 0.2978(3) 0.8422(5) 0.044(1) Uani 1.00 d . . .
B(1) B 0.1443(4) -0.0210(3) 0.7812(5) 0.0334(9) Uani 1.00 d . . .
H(1) H 0.1387 -0.0825 0.7674 0.0401 Uiso 1.00 calc . . .
H(2) H 0.4738 -0.0708 0.6018 0.0509 Uiso 1.00 calc . . .
H(3) H 0.2738 -0.1961 0.6427 0.0527 Uiso 1.00 calc . . .
H(4) H 0.3676 -0.1870 0.7557 0.0527 Uiso 1.00 calc . . .
H(5) H 0.4030 -0.2151 0.6240 0.0527 Uiso 1.00 calc . . .
H(6) H 0.5604 0.0884 0.7314 0.0675 Uiso 1.00 calc . . .
H(7) H 0.6336 0.2054 0.6999 0.0865 Uiso 1.00 calc . . .
H(8) H 0.5213 0.3070 0.5896 0.0961 Uiso 1.00 calc . . .
H(9) H 0.3360 0.2882 0.5013 0.0859 Uiso 1.00 calc . . .
H(10) H 0.2624 0.1751 0.5366 0.0569 Uiso 1.00 calc . . .
H(11) H 0.1848 0.0442 1.2003 0.0529 Uiso 1.00 calc . . .
H(12) H 0.0636 -0.1098 0.9667 0.0552 Uiso 1.00 calc . . .
H(13) H 0.1578 -0.1231 1.0766 0.0552 Uiso 1.00 calc . . .
H(14) H 0.1915 -0.1507 0.9441 0.0552 Uiso 1.00 calc . . .
H(15) H 0.3755 0.1994 1.1395 0.0620 Uiso 1.00 calc . . .
H(16) H 0.3993 0.3408 1.2676 0.0835 Uiso 1.00 calc . . .
H(17) H 0.2419 0.4369 1.3654 0.0793 Uiso 1.00 calc . . .
H(18) H 0.0686 0.3942 1.3333 0.0743 Uiso 1.00 calc . . .
H(19) H 0.0466 0.2529 1.2072 0.0577 Uiso 1.00 calc . . .
H(20) H -0.2037 0.0836 0.5769 0.0495 Uiso 1.00 calc . . .
H(21) H -0.1157 -0.0974 0.5262 0.0494 Uiso 1.00 calc . . .
H(22) H -0.0516 -0.1231 0.6469 0.0494 Uiso 1.00 calc . . .
H(23) H 0.0183 -0.1190 0.5473 0.0494 Uiso 1.00 calc . . .
H(24) H -0.1742 0.2630 0.5496 0.0637 Uiso 1.00 calc . . .
H(25) H -0.2907 0.4074 0.5832 0.0837 Uiso 1.00 calc . . .
H(26) H -0.3304 0.4859 0.7783 0.0784 Uiso 1.00 calc . . .
H(27) H -0.2648 0.4153 0.9423 0.0697 Uiso 1.00 calc . . .
H(28) H -0.1484 0.2700 0.9089 0.0535 Uiso 1.00 calc . . .
H(29) H -0.0520 0.4808 1.0878 0.0489 Uiso 1.00 calc . . .
H(30) H 0.0739 0.4918 1.1082 0.0489 Uiso 1.00 calc . . .
H(33) H 0.0909 0.4160 0.5811 0.0913 Uiso 1.00 calc . . .
H(34) H -0.0294 0.4283 0.6220 0.0913 Uiso 1.00 calc . . .
H(35) H 0.0038 0.3584 0.5013 0.0913 Uiso 1.00 calc . . .
H(36) H 0.5051 0.3288 1.0096 0.1112 Uiso 1.00 calc . . .
H(37) H 0.4076 0.4056 0.9705 0.1112 Uiso 1.00 calc . . .
H(38) H 0.4840 0.3379 0.8747 0.1112 Uiso 1.00 calc . . .

loop_
_atom_site_aniso_label
_atom_site_aniso_U_11
_atom_site_aniso_U_22
_atom_site_aniso_U_33
_atom_site_aniso_U_12
_atom_site_aniso_U_13
_atom_site_aniso_U_23
Ni(1) 0.0285(3) 0.0248(3) 0.0292(3) -0.0075(2) 0.0035(2) 0.0062(2)
N(11) 0.029(2) 0.025(1) 0.035(2) -0.003(1) 0.008(1) 0.006(1)
N(12) 0.034(2) 0.025(1) 0.034(2) -0.002(1) 0.008(1) 0.003(1)
N(21) 0.037(2) 0.028(1) 0.032(2) -0.008(1) 0.005(1) 0.007(1)
N(22) 0.036(2) 0.024(1) 0.042(2) -0.006(1) 0.009(1) 0.012(1)
N(31) 0.030(2) 0.026(1) 0.034(2) -0.009(1) 0.003(1) 0.006(1)
N(32) 0.033(2) 0.029(2) 0.036(2) -0.013(1) 0.006(1) 0.004(1)
N(41) 0.044(2) 0.030(2) 0.035(2) -0.007(2) 0.008(2) 0.004(1)
N(51) 0.041(2) 0.036(2) 0.034(2) -0.008(2) 0.006(1) 0.009(1)
N(61) 0.044(2) 0.047(2) 0.041(2) -0.017(2) 0.005(2) 0.008(2)
C(11) 0.029(2) 0.041(2) 0.030(2) -0.010(2) 0.005(2) 0.003(2)
C(12) 0.036(2) 0.044(2) 0.043(3) 0.000(2) 0.012(2) 0.003(2)
C(13) 0.040(2) 0.036(2) 0.032(2) -0.003(2) 0.005(2) 0.002(2)
C(14) 0.057(3) 0.033(2) 0.061(3) 0.004(2) 0.014(2) 0.006(2)
C(21) 0.035(2) 0.033(2) 0.035(2) 0.000(2) 0.009(2) 0.011(2)
C(22) 0.057(3) 0.044(2) 0.037(2) -0.006(2) 0.017(2) 0.015(2)
C(23) 0.047(2) 0.035(2) 0.046(3) -0.005(2) 0.018(2) 0.016(2)
C(24) 0.075(4) 0.038(2) 0.066(4) -0.014(2) 0.027(3) 0.020(2)
C(31) 0.029(2) 0.041(2) 0.036(2) -0.010(2) 0.006(2) 0.011(2)
C(32) 0.032(2) 0.050(2) 0.041(3) -0.015(2) 0.003(2) 0.007(2)
C(33) 0.043(2) 0.043(2) 0.033(2) -0.024(2) 0.010(2) 0.001(2)
C(34) 0.059(3) 0.047(2) 0.043(3) -0.032(2) 0.009(2) -0.007(2)
C(41) 0.045(2) 0.033(2) 0.031(2) -0.008(2) 0.009(2) 0.005(2)
C(42) 0.059(3) 0.027(2) 0.031(2) -0.003(2) 0.017(2) 0.004(2)
C(51) 0.060(3) 0.044(2) 0.033(2) -0.006(2) 0.010(2) 0.012(2)
C(52) 0.132(7) 0.074(4) 0.079(5) -0.001(5) 0.013(5) 0.054(4)
C(61) 0.057(3) 0.066(3) 0.053(3) -0.031(3) 0.015(3) -0.005(3)
C(62) 0.125(7) 0.115(6) 0.103(7) -0.087(6) 0.025(6) -0.023(5)
C(101) 0.036(2) 0.045(2) 0.036(2) -0.013(2) 0.015(2) 0.002(2)
C(102) 0.040(2) 0.069(3) 0.055(3) -0.017(2) 0.014(2) 0.003(3)
C(103) 0.055(3) 0.089(4) 0.074(4) -0.042(3) 0.030(3) -0.011(4)
C(104) 0.092(5) 0.068(4) 0.100(6) -0.042(4) 0.057(4) -0.002(4)
C(105) 0.073(4) 0.060(3) 0.095(5) -0.016(3) 0.034(4) 0.028(3)
C(106) 0.045(2) 0.055(3) 0.051(3) -0.015(2) 0.012(2) 0.017(2)
C(201) 0.050(2) 0.037(2) 0.027(2) -0.006(2) 0.005(2) 0.010(2)
C(202) 0.051(3) 0.050(3) 0.047(3) -0.012(2) 0.002(2) 0.004(2)
C(203) 0.078(4) 0.060(3) 0.064(4) -0.031(3) -0.001(3) 0.008(3)
C(204) 0.110(5) 0.037(2) 0.045(3) -0.012(3) 0.007(3) -0.002(2)
C(205) 0.089(4) 0.044(3) 0.038(3) 0.004(3) 0.016(3) 0.004(2)
C(206) 0.054(3) 0.046(2) 0.039(3) -0.005(2) 0.012(2) 0.008(2)
C(301) 0.025(2) 0.041(2) 0.049(3) -0.009(2) 0.002(2) 0.014(2)
C(302) 0.046(3) 0.051(3) 0.052(3) -0.005(2) -0.004(2) 0.019(2)
C(303) 0.063(3) 0.065(4) 0.074(4) -0.005(3) -0.014(3) 0.034(3)
C(304) 0.052(3) 0.049(3) 0.092(5) 0.002(3) 0.007(3) 0.022(3)
C(305) 0.047(3) 0.042(2) 0.077(4) -0.006(2) 0.016(3) 0.010(2)
C(306) 0.038(2) 0.042(2) 0.056(3) -0.006(2) 0.009(2) 0.018(2)
B(1) 0.037(2) 0.024(2) 0.041(3) -0.007(2) 0.009(2) 0.008(2)

loop_
_atom_type_symbol
_atom_type_description
_atom_type_scat_dispersion_real
_atom_type_scat_dispersion_imag
_atom_type_scat_source
C C 0.003 0.002
;International Tables for Crystallography
(1992, Vol. C, Tables 4.2.6.8 and 6.1.1.4)
;
H H 0.000 0.000
;International Tables for Crystallography
(1992, Vol. C, Table 6.1.1.4)
;
O O 0.011 0.006
;International Tables for Crystallography
(1992, Vol. C, Tables 4.2.6.8 and 6.1.1.4)
;
N N 0.006 0.003
;International Tables for Crystallography
(1992, Vol. C, Tables 4.2.6.8 and 6.1.1.4)
;
B B 0.001 0.001
;International Tables for Crystallography
(1992, Vol. C, Tables 4.2.6.8 and 6.1.1.4)
;
Ni Ni 0.339 1.112
;International Tables for Crystallography
(1992, Vol. C, Tables 4.2.6.8 and 6.1.1.4)
;
S S 0.125 0.123
;International Tables for Crystallography
(1992, Vol. C, Tables 4.2.6.8 and 6.1.1.4)
;
F F 0.017 0.010
;International Tables for Crystallography
(1992, Vol. C, Tables 4.2.6.8 and 6.1.1.4)
;

loop_
_geom_angle_atom_site_label_1
_geom_angle_atom_site_label_2
_geom_angle_atom_site_label_3
_geom_angle
_geom_angle_site_symmetry_1
_geom_angle_site_symmetry_2
_geom_angle_site_symmetry_3
_geom_angle_publ_flag
N(11) Ni(1) N(21) 90.1(1) . . . yes
N(11) Ni(1) N(31) 90.9(1) . . . yes
N(11) Ni(1) N(41) 172.1(2) . . . yes
N(11) Ni(1) N(51) 95.9(1) . . . yes
N(11) Ni(1) N(61) 89.8(1) . . . yes
N(21) Ni(1) N(31) 86.0(1) . . . yes
N(21) Ni(1) N(41) 93.1(1) . . . yes
N(21) Ni(1) N(51) 172.4(1) . . . yes
N(21) Ni(1) N(61) 97.8(2) . . . yes
N(31) Ni(1) N(41) 96.5(1) . . . yes
N(31) Ni(1) N(51) 89.3(2) . . . yes
N(31) Ni(1) N(61) 176.2(2) . . . yes
N(41) Ni(1) N(51) 81.5(1) . . . yes
N(41) Ni(1) N(61) 82.6(1) . . . yes
N(51) Ni(1) N(61) 86.9(2) . . . yes
S(2) S(1) O(1) 164.1(10) . . . yes
S(2) S(1) O(1A) 37(1) . . . yes
S(2) S(1) O(2) 46.8(8) . . . yes
S(2) S(1) O(2A) 45.1(8) . . . yes
S(2) S(1) O(3) 87.1(8) . . . yes
S(2) S(1) O(3A) 126(1) . . . yes
S(2) S(1) C(81) 85.6(6) . . . yes
O(1) S(1) O(1A) 158(1) . . . yes
O(1) S(1) O(2) 118.6(9) . . . yes
O(1) S(1) O(2A) 119.0(8) . . . yes
O(1) S(1) O(3) 107.9(8) . . . yes
O(1) S(1) O(3A) 48(1) . . . yes
O(1) S(1) C(81) 95.2(6) . . . yes
O(1A) S(1) O(2) 80(1) . . . yes
O(1A) S(1) O(2A) 82.8(9) . . . yes
O(1A) S(1) O(3) 50.9(9) . . . yes
O(1A) S(1) O(3A) 129(1) . . . yes
O(1A) S(1) C(81) 87.4(7) . . . yes
O(2) S(1) O(2A) 21.6(7) . . . yes
O(2) S(1) O(3) 117.8(8) . . . yes
O(2) S(1) O(3A) 87(1) . . . yes
O(2) S(1) C(81) 108.3(6) . . . yes
O(2A) S(1) O(3) 130.0(8) . . . yes
O(2A) S(1) O(3A) 103(1) . . . yes
O(2A) S(1) C(81) 87.0(6) . . . yes
O(3) S(1) O(3A) 94(1) . . . yes
O(3) S(1) C(81) 106.0(7) . . . yes
O(3A) S(1) C(81) 142(1) . . . yes
S(1) S(2) O(1A) 121(1) . . . yes
S(1) S(2) O(2) 103(1) . . . yes
S(1) S(2) O(2A) 116.1(9) . . . yes
S(1) S(2) O(3) 66.1(8) . . . yes
S(1) S(2) O(3A) 33(1) . . . yes
S(1) S(2) C(81) 71.3(6) . . . yes
O(1A) S(2) O(2) 125(1) . . . yes
O(1A) S(2) O(2A) 121(1) . . . yes
O(1A) S(2) O(3) 57(1) . . . yes
O(1A) S(2) O(3A) 126(1) . . . yes
O(1A) S(2) C(81) 100(1) . . . yes
O(2) S(2) O(2A) 30.7(9) . . . yes
O(2) S(2) O(3) 135.0(9) . . . yes
O(2) S(2) O(3A) 78(1) . . . yes
O(2) S(2) C(81) 122.7(8) . . . yes
O(2A) S(2) O(3) 164.9(9) . . . yes
O(2A) S(2) O(3A) 101(1) . . . yes
O(2A) S(2) C(81) 98.2(8) . . . yes
O(3) S(2) O(3A) 72(1) . . . yes
O(3) S(2) C(81) 96.5(7) . . . yes
O(3A) S(2) C(81) 102(1) . . . yes
S(1) O(1) O(3A) 48(1) . . . yes
S(1) O(1A) S(2) 20.4(5) . . . yes
S(1) O(1A) O(3) 53.7(9) . . . yes
S(2) O(1A) O(3) 73(1) . . . yes
S(1) O(2) S(2) 29.2(6) . . . yes
S(1) O(2) O(2A) 120(1) . . . yes
S(2) O(2) O(2A) 109(1) . . . yes
S(1) O(2A) S(2) 18.8(3) . . . yes
S(1) O(2A) O(2) 37(1) . . . yes
S(2) O(2A) O(2) 39(1) . . . yes
S(1) O(3) S(2) 26.8(4) . . . yes
S(1) O(3) O(1A) 75(1) . . . yes
S(2) O(3) O(1A) 49(1) . . . yes
S(1) O(3A) S(2) 19.9(6) . . . yes
S(1) O(3A) O(1) 83(1) . . . yes
S(2) O(3A) O(1) 101(1) . . . yes
Ni(1) N(11) N(12) 114.4(3) . . . yes
Ni(1) N(11) C(11) 136.4(3) . . . yes
N(12) N(11) C(11) 106.1(3) . . . yes
N(11) N(12) C(13) 110.6(4) . . . yes
N(11) N(12) B(1) 119.2(3) . . . yes
C(13) N(12) B(1) 130.1(4) . . . yes
Ni(1) N(21) N(22) 115.4(3) . . . yes
Ni(1) N(21) C(21) 137.1(3) . . . yes
N(22) N(21) C(21) 106.1(4) . . . yes
N(21) N(22) C(23) 109.7(3) . . . yes
N(21) N(22) B(1) 119.8(4) . . . yes
C(23) N(22) B(1) 130.5(4) . . . yes
Ni(1) N(31) N(32) 113.4(2) . . . yes
Ni(1) N(31) C(31) 136.2(3) . . . yes
N(32) N(31) C(31) 105.8(3) . . . yes
N(31) N(32) C(33) 110.5(3) . . . yes
N(31) N(32) B(1) 119.1(3) . . . yes
C(33) N(32) B(1) 130.3(3) . . . yes
Ni(1) N(41) C(41) 162.2(4) . . . yes
Ni(1) N(51) C(51) 167.5(4) . . . yes
Ni(1) N(61) C(61) 167.1(4) . . . yes
N(11) C(11) C(12) 110.2(4) . . . yes
N(11) C(11) C(101) 123.9(3) . . . yes
C(12) C(11) C(101) 125.8(4) . . . yes
C(11) C(12) C(13) 105.6(4) . . . yes
N(12) C(13) C(12) 107.5(4) . . . yes
N(12) C(13) C(14) 123.1(5) . . . yes
C(12) C(13) C(14) 129.4(4) . . . yes
N(21) C(21) C(22) 110.1(4) . . . yes
N(21) C(21) C(201) 122.8(4) . . . yes
C(22) C(21) C(201) 127.0(4) . . . yes
C(21) C(22) C(23) 106.1(5) . . . yes
N(22) C(23) C(22) 107.9(4) . . . yes
N(22) C(23) C(24) 122.9(4) . . . yes
C(22) C(23) C(24) 129.1(5) . . . yes
N(31) C(31) C(32) 110.3(4) . . . yes
N(31) C(31) C(301) 122.6(4) . . . yes
C(32) C(31) C(301) 127.0(4) . . . yes
C(31) C(32) C(33) 106.1(4) . . . yes
N(32) C(33) C(32) 107.3(4) . . . yes
N(32) C(33) C(34) 123.0(4) . . . yes
C(32) C(33) C(34) 129.7(4) . . . yes
N(41) C(41) C(42) 178.7(5) . . . yes
C(41) C(42) C(42) 109.5(4) . . 2_567 yes
N(51) C(51) C(52) 178.3(7) . . . yes
N(61) C(61) C(62) 177.8(7) . . . yes
S(1) C(81) S(2) 23.1(3) . . . yes
S(1) C(81) F(1) 118.9(7) . . . yes
S(1) C(81) F(2) 114.5(8) . . . yes
S(1) C(81) F(3) 109.3(6) . . . yes
S(2) C(81) F(1) 96.5(7) . . . yes
S(2) C(81) F(2) 117.1(9) . . . yes
S(2) C(81) F(3) 123.3(7) . . . yes
F(1) C(81) F(2) 99.4(8) . . . yes
F(1) C(81) F(3) 101.8(9) . . . yes
F(2) C(81) F(3) 112.1(9) . . . yes
C(91A) C(91) C(92) 11(1) . . . yes
C(91A) C(91) C(92A) 27(1) . . . yes
C(91A) C(91) C(93A) 15(1) . . 2_655 yes
C(92) C(91) C(92A) 16(1) . . . yes
C(92) C(91) C(93A) 6(1) . . 2_655 yes
C(92A) C(91) C(93A) 16.5(9) . . 2_655 yes
C(91) C(91A) C(92) 155(3) . . . yes
C(91) C(91A) C(92A) 142(2) . . . yes
C(91) C(91A) C(93) 146(2) . . . yes
C(91) C(91A) C(93A) 158(2) . . 2_655 yes
C(92) C(91A) C(92A) 14(2) . . . yes
C(92) C(91A) C(93) 10(2) . . . yes
C(92) C(91A) C(93A) 8(2) . . 2_655 yes
C(92A) C(91A) C(93) 4.3(8) . . . yes
C(92A) C(91A) C(93A) 22(1) . . 2_655 yes
C(93) C(91A) C(93A) 18(1) . . 2_655 yes
C(91) C(92) C(91A) 12(2) . . . yes
C(91) C(92) C(92A) 146(2) . . . yes
C(91) C(92) C(93) 154(1) . . . yes
C(91) C(92) C(93A) 167(2) . . 2_655 yes
C(91A) C(92) C(92A) 157(3) . . . yes
C(91A) C(92) C(93) 165(2) . . . yes
C(91A) C(92) C(93A) 167(3) . . 2_655 yes
C(92A) C(92) C(93) 8(1) . . . yes
C(92A) C(92) C(93A) 33(1) . . 2_655 yes
C(93) C(92) C(93A) 25(1) . . 2_655 yes
C(91) C(92A) C(91A) 9.7(8) . . . yes
C(91) C(92A) C(92) 16(1) . . . yes
C(91) C(92A) C(93) 175(2) . . . yes
C(91) C(92A) C(93) 119.6(10) . . 2_655 yes
C(91) C(92A) C(93A) 91(3) . . 2_655 yes
C(91A) C(92A) C(92) 7(1) . . . yes
C(91A) C(92A) C(93) 165(2) . . . yes
C(91A) C(92A) C(93) 110(1) . . 2_655 yes
C(91A) C(92A) C(93A) 82(3) . . 2_655 yes
C(92) C(92A) C(93) 158(2) . . . yes
C(92) C(92A) C(93) 103(1) . . 2_655 yes
C(92) C(92A) C(93A) 75(3) . . 2_655 yes
C(93) C(92A) C(93) 55(1) . . 2_655 yes
C(93) C(92A) C(93A) 84(4) . . 2_655 yes
C(93) C(92A) C(93A) 51(3) 2_655 . 2_655 yes
C(91A) C(93) C(92) 3.5(7) . . . yes
C(91A) C(93) C(92A) 10(1) . . . yes
C(91A) C(93) C(92A) 114.3(8) . . 2_655 yes
C(91A) C(93) C(93) 96(1) . . 2_655 yes
C(91A) C(93) C(93A) 120(1) . . . yes
C(91A) C(93) C(93A) 37(2) . . 2_655 yes
C(92) C(93) C(92A) 13(1) . . . yes
C(92) C(93) C(92A) 111(1) . . 2_655 yes
C(92) C(93) C(93) 94(1) . . 2_655 yes
C(92) C(93) C(93A) 118(1) . . . yes
C(92) C(93) C(93A) 33(2) . . 2_655 yes
C(92A) C(93) C(92A) 124(1) . . 2_655 yes
C(92A) C(93) C(93) 106(2) . . 2_655 yes
C(92A) C(93) C(93A) 128(2) . . . yes
C(92A) C(93) C(93A) 45(2) . . 2_655 yes
C(92A) C(93) C(93) 17.3(8) 2_655 . 2_655 yes
C(92A) C(93) C(93A) 15.6(10) 2_655 . . yes
C(92A) C(93) C(93A) 89(2) 2_655 . 2_655 yes
C(93) C(93) C(93A) 27(1) 2_655 . . yes
C(93) C(93) C(93A) 74(2) 2_655 . 2_655 yes
C(93A) C(93) C(93A) 101(2) . . 2_655 yes
C(91) C(93A) C(91A) 5.5(8) 2_655 . 2_655 yes
C(91) C(93A) C(92) 6(1) 2_655 . 2_655 yes
C(91) C(93A) C(92A) 72(3) 2_655 . 2_655 yes
C(91) C(93A) C(93) 130(1) 2_655 . . yes
C(91) C(93A) C(93) 121(2) 2_655 . 2_655 yes
C(91) C(93A) C(93A) 139(2) 2_655 . 2_655 yes
C(91A) C(93A) C(92) 4(1) 2_655 . 2_655 yes
C(91A) C(93A) C(92A) 74(3) 2_655 . 2_655 yes
C(91A) C(93A) C(93) 125(1) 2_655 . . yes
C(91A) C(93A) C(93) 124(2) 2_655 . 2_655 yes
C(91A) C(93A) C(93A) 135(2) 2_655 . 2_655 yes
C(92) C(93A) C(92A) 71(3) 2_655 . 2_655 yes
C(92) C(93A) C(93) 125(2) 2_655 . . yes
C(92) C(93A) C(93) 120(3) 2_655 . 2_655 yes
C(92) C(93A) C(93A) 133(2) 2_655 . 2_655 yes
C(92A) C(93A) C(93) 112(4) 2_655 . . yes
C(92A) C(93A) C(93) 49(2) 2_655 . 2_655 yes
C(92A) C(93A) C(93A) 93(4) 2_655 . 2_655 yes
C(93) C(93A) C(93) 78(2) . . 2_655 yes
C(93) C(93A) C(93A) 23.0(10) . . 2_655 yes
C(93) C(93A) C(93A) 55(2) 2_655 . 2_655 yes
C(11) C(101) C(102) 119.7(5) . . . yes
C(11) C(101) C(106) 121.6(4) . . . yes
C(102) C(101) C(106) 118.6(5) . . . yes
C(101) C(102) C(103) 120.1(5) . . . yes
C(102) C(103) C(104) 120.9(6) . . . yes
C(103) C(104) C(105) 119.4(8) . . . yes
C(104) C(105) C(106) 119.8(7) . . . yes
C(101) C(106) C(105) 121.0(5) . . . yes
C(21) C(201) C(202) 122.3(4) . . . yes
C(21) C(201) C(206) 118.6(5) . . . yes
C(202) C(201) C(206) 119.1(4) . . . yes
C(201) C(202) C(203) 120.2(5) . . . yes
C(202) C(203) C(204) 119.7(7) . . . yes
C(203) C(204) C(205) 120.9(5) . . . yes
C(204) C(205) C(206) 119.6(5) . . . yes
C(201) C(206) C(205) 120.4(6) . . . yes
C(31) C(301) C(302) 119.9(4) . . . yes
C(31) C(301) C(306) 120.5(5) . . . yes
C(302) C(301) C(306) 119.3(4) . . . yes
C(301) C(302) C(303) 119.5(5) . . . yes
C(302) C(303) C(304) 120.9(7) . . . yes
C(303) C(304) C(305) 120.2(5) . . . yes
C(304) C(305) C(306) 119.6(6) . . . yes
C(301) C(306) C(305) 120.6(5) . . . yes
N(12) B(1) N(22) 109.1(3) . . . yes
N(12) B(1) N(32) 108.2(4) . . . yes
N(22) B(1) N(32) 109.9(3) . . . yes

loop_
_geom_bond_atom_site_label_1
_geom_bond_atom_site_label_2
_geom_bond_distance
_geom_bond_site_symmetry_1
_geom_bond_site_symmetry_2
_geom_bond_publ_flag
Ni(1) N(11) 2.139(3) . . yes
Ni(1) N(21) 2.078(4) . . yes
Ni(1) N(31) 2.094(3) . . yes
Ni(1) N(41) 2.139(3) . . yes
Ni(1) N(51) 2.101(4) . . yes
Ni(1) N(61) 2.099(4) . . yes
S(1) S(2) 0.707(7) . . yes
S(1) O(1) 1.50(1) . . yes
S(1) O(1A) 1.72(2) . . yes
S(1) O(2) 1.41(2) . . yes
S(1) O(2A) 1.97(2) . . yes
S(1) O(3) 1.43(2) . . yes
S(1) O(3A) 1.13(2) . . yes
S(1) C(81) 1.704(9) . . yes
S(2) O(1A) 1.24(2) . . yes
S(2) O(2) 1.06(2) . . yes
S(2) O(2A) 1.55(2) . . yes
S(2) O(3) 1.57(2) . . yes
S(2) O(3A) 1.66(2) . . yes
S(2) C(81) 1.79(1) . . yes
F(1) C(81) 1.32(1) . . yes
F(2) C(81) 1.25(1) . . yes
F(3) C(81) 1.32(1) . . yes
O(1) O(3A) 1.13(3) . . yes
O(1A) O(3) 1.38(2) . . yes
O(2) O(2A) 0.84(2) . . yes
N(11) N(12) 1.363(5) . . yes
N(11) C(11) 1.342(6) . . yes
N(12) C(13) 1.360(5) . . yes
N(12) B(1) 1.554(7) . . yes
N(21) N(22) 1.377(5) . . yes
N(21) C(21) 1.342(6) . . yes
N(22) C(23) 1.350(7) . . yes
N(22) B(1) 1.538(6) . . yes
N(31) N(32) 1.377(4) . . yes
N(31) C(31) 1.338(5) . . yes
N(32) C(33) 1.340(5) . . yes
N(32) B(1) 1.541(6) . . yes
N(41) C(41) 1.137(5) . . yes
N(51) C(51) 1.123(7) . . yes
N(61) C(61) 1.140(8) . . yes
C(11) C(12) 1.405(6) . . yes
C(11) C(101) 1.480(8) . . yes
C(12) C(13) 1.375(8) . . yes
C(13) C(14) 1.488(7) . . yes
C(21) C(22) 1.387(8) . . yes
C(21) C(201) 1.482(6) . . yes
C(22) C(23) 1.371(6) . . yes
C(23) C(24) 1.508(7) . . yes
C(31) C(32) 1.384(6) . . yes
C(31) C(301) 1.490(6) . . yes
C(32) C(33) 1.383(6) . . yes
C(33) C(34) 1.492(6) . . yes
C(41) C(42) 1.465(5) . . yes
C(42) C(42) 1.553(10) . 2_567 yes
C(51) C(52) 1.47(1) . . yes
C(61) C(62) 1.46(1) . . yes
C(91) C(91A) 0.47(2) . . yes
C(91) C(92) 0.89(2) . . yes
C(91) C(92A) 1.68(2) . . yes
C(91) C(93A) 1.77(3) . 2_655 yes
C(91A) C(92) 0.45(2) . . yes
C(91A) C(92A) 1.29(2) . . yes
C(91A) C(93) 1.81(2) . . yes
C(91A) C(93A) 1.32(3) . 2_655 yes
C(92) C(92A) 0.86(2) . . yes
C(92) C(93) 1.38(2) . . yes
C(92) C(93A) 0.89(3) . 2_655 yes
C(92A) C(93) 0.54(2) . . yes
C(92A) C(93) 1.73(2) . 2_655 yes
C(92A) C(93A) 0.50(3) . 2_655 yes
C(93) C(93) 1.49(3) . 2_655 yes
C(93) C(93A) 1.47(3) . . yes
C(93) C(93A) 0.70(3) . 2_655 yes
C(93A) C(93A) 1.75(6) . 2_655 yes
C(101) C(102) 1.387(7) . . yes
C(101) C(106) 1.388(7) . . yes
C(102) C(103) 1.39(1) . . yes
C(103) C(104) 1.38(1) . . yes
C(104) C(105) 1.38(1) . . yes
C(105) C(106) 1.38(1) . . yes
C(201) C(202) 1.377(8) . . yes
C(201) C(206) 1.395(7) . . yes
C(202) C(203) 1.398(8) . . yes
C(203) C(204) 1.374(10) . . yes
C(204) C(205) 1.36(1) . . yes
C(205) C(206) 1.390(7) . . yes
C(301) C(302) 1.403(8) . . yes
C(301) C(306) 1.386(7) . . yes
C(302) C(303) 1.383(8) . . yes
C(303) C(304) 1.372(10) . . yes
C(304) C(305) 1.38(1) . . yes
C(305) C(306) 1.391(6) . . yes

loop_
_geom_contact_atom_site_label_1
_geom_contact_atom_site_label_2
_geom_contact_distance
_geom_contact_site_symmetry_1
_geom_contact_site_symmetry_2
_geom_contact_publ_flag
F(2) C(304) 3.52(1) . 2_467 ?
F(3) C(14) 3.334(9) . 2_557 ?
O(1) C(24) 3.46(1) . 2_557 ?
O(1A) C(52) 3.12(2) . 1_556 ?
O(3) C(52) 3.45(2) . 1_556 ?
O(3A) C(24) 3.54(2) . 2_557 ?
N(11) C(93) 3.59(1) . 1_556 ?
N(21) C(93A) 3.54(2) . 1_556 ?
N(22) C(91A) 3.50(1) . 2_656 ?
N(22) C(92) 3.51(1) . 2_656 ?
N(22) C(93A) 3.51(2) . 1_556 ?
N(61) C(91) 3.50(1) . 1_556 ?
N(61) C(92A) 3.57(1) . 1_556 ?
C(11) C(93) 3.47(1) . 1_556 ?
C(11) C(92A) 3.58(1) . 1_556 ?
C(12) C(93) 3.44(1) . 1_556 ?
C(13) C(93) 3.53(1) . 1_556 ?
C(14) C(91) 3.49(1) . 2_656 ?
C(14) C(91A) 3.49(1) . 2_656 ?
C(21) C(93A) 3.55(2) . 1_556 ?
C(22) C(93A) 3.55(2) . 1_556 ?
C(23) C(91A) 3.32(1) . 2_656 ?
C(23) C(91) 3.35(1) . 2_656 ?
C(23) C(92) 3.39(2) . 2_656 ?
C(23) C(93A) 3.53(2) . 1_556 ?
C(24) C(91) 3.40(2) . 2_656 ?
C(24) C(91A) 3.57(1) . 2_656 ?
C(61) C(91) 3.21(1) . 1_556 ?
C(61) C(91A) 3.46(1) . 1_556 ?
C(62) C(91) 3.45(2) . 1_556 ?
